data_9008164
loop_
_publ_author_name
'Morimoto, N.'
'Koto, K.'

_publ_section_title
;
 The crystal structure of orthoenstatite
;
_journal_name_full 'Zeitschrift fur Kristallographie'
_journal_page_first 65
_journal_page_last 83
_journal_volume 129
_journal_year 1969
_chemical_compound_source 'Bishopville meteorite'
_chemical_formula_sum 'Mg O3 Si'
_chemical_name_mineral Enstatite
_space_group_IT_number 61
_symmetry_space_group_name_Hall '-P 2ac 2ab'
_symmetry_space_group_name_H-M 'P b c a'
_cell_angle_alpha 90
_cell_angle_beta 90
_cell_angle_gamma 90
_cell_length_a 18.210
_cell_length_b 8.812
_cell_length_c 5.178
_cell_formula_units_Z 16
_cell_volume 830.896
_database_code_amcsd 0010680
_exptl_crystal_density_diffrn 3.210
_cod_original_formula_sum 'Mg Si O3'
_cod_database_code 9008164

loop_
_space_group_symop_operation_xyz
x,y,z
x,1/2-y,1/2+z
-x,1/2+y,1/2-z
1/2-x,1/2+y,z
1/2+x,1/2-y,-z
1/2+x,y,1/2-z
1/2-x,-y,1/2+z
-x,-y,-z

loop_
_atom_site_label
_atom_site_fract_x
_atom_site_fract_y
_atom_site_fract_z
_atom_site_U_iso_or_equiv
Mg1 0.37600 0.65440 0.86630 0.00874
Mg2 0.37690 0.48540 0.36090 0.00975
SiA 0.27160 0.34110 0.04940 0.00709
SiB 0.47400 0.33730 0.79880 0.00811
O1A 0.18320 0.33860 0.03490 0.00874
O2A 0.31180 0.50220 0.04300 0.01229
O3A 0.30360 0.22520 -0.16980 0.01444
O1B 0.56280 0.33820 0.80090 0.00849
O2B 0.43370 0.48410 0.68800 0.00899
O3B 0.44700 0.19610 0.60040 0.01229

loop_
_cod_related_entry_id
_cod_related_entry_database
_cod_related_entry_code
1 AMCSD 0010680
